data_4337682
loop_
_publ_author_name
'Morsing, Thorbj\/orn J'
'Bendix, Jesper'
'Weihe, H\/ogni'
'D\/ossing, Anders'

_publ_section_title
;
 Oxo-Bridged Dinuclear Chromium(III) Complexes: Correlation between the
 Optical and Magnetic Properties and the Basicity of the Oxo Bridge.
;
_journal_issue 6
_journal_name_full 'Inorganic chemistry'
_journal_page_first 2996
_journal_page_last 3003
_journal_paper_doi 10.1021/ic4027927
_journal_volume 53
_journal_year 2014
_chemical_formula_moiety 'C42 H32 Cr2 N10 O S2, 2(Cl O4), 1.69(H2 O)'
_chemical_formula_sum 'C42 H35.38 Cl2 Cr2 N10 O10.69 S2'
_chemical_formula_weight 1090.21
_space_group_crystal_system monoclinic
_space_group_IT_number 14
_space_group_name_Hall '-P 2ybc'
_space_group_name_H-M_alt 'P 1 21/c 1'
_symmetry_Int_Tables_number 14
_symmetry_space_group_name_Hall '-P 2ybc'
_symmetry_space_group_name_H-M 'P 1 21/c 1'
_audit_creation_date 2013-09-24
_audit_creation_method
;
Olex2 1.2
(compiled 2013.09.17 svn.r2790 for OlexSys, GUI svn.r4601)
;
_cell_angle_alpha 90.00
_cell_angle_beta 96.55(4)
_cell_angle_gamma 90.00
_cell_formula_units_Z 4
_cell_length_a 17.854(9)
_cell_length_b 16.428(8)
_cell_length_c 15.648(8)
_cell_measurement_temperature 122(2)
_cell_volume 4560(4)
_computing_cell_refinement 'COLLECT (Nonius, 1999)'
_computing_data_collection 'COLLECT (Nonius, 1999)'
_computing_data_reduction 'EvalCCD (Duisenberg <i>et al.</i>,  2003)'
_computing_molecular_graphics
;
O. V. Dolomanov, L. J. Bourhis, R. J. Gildea, J. A. K. Howard and H. Puschmann,
OLEX2: a complete structure solution, refinement and analysis program.
J. Appl. Cryst. (2009). 42, 339-341.
;
_computing_structure_refinement
;
'L.J. Bourhis, O.V. Dolomanov, R.J. Gildea,
 J.A.K. Howard, H. Puschmann, in preparation (2013)'
;
_diffrn_ambient_temperature 122(2)
_diffrn_measured_fraction_theta_full 1.0000
_diffrn_measured_fraction_theta_max 1.0000
_diffrn_measurement_device_type 'Nonius KappaCCD area-detector'
_diffrn_measurement_method '\w and \f scans'
_diffrn_radiation_monochromator graphite
_diffrn_radiation_source 'fine-focus sealed tube'
_diffrn_radiation_type 'Mo K\a'
_diffrn_radiation_wavelength 0.71073
_diffrn_reflns_av_R_equivalents 0.2910
_diffrn_reflns_av_unetI/netI 0.0895
_diffrn_reflns_limit_h_max 21
_diffrn_reflns_limit_h_min -21
_diffrn_reflns_limit_k_max 21
_diffrn_reflns_limit_k_min -21
_diffrn_reflns_limit_l_max 20
_diffrn_reflns_limit_l_min -20
_diffrn_reflns_number 164881
_diffrn_reflns_theta_full 25.6764
_diffrn_reflns_theta_max 25.68
_diffrn_reflns_theta_min 1.15
_exptl_absorpt_coefficient_mu 0.757
_exptl_absorpt_correction_T_max 0.965
_exptl_absorpt_correction_T_min 0.743
_exptl_absorpt_correction_type integration
_exptl_absorpt_process_details
;
Gaussian integration (Coppens, 1970)
;
_exptl_crystal_colour red
_exptl_crystal_density_diffrn 1.5880
_exptl_crystal_description prism
_exptl_crystal_F_000 2233.0293
_exptl_crystal_size_max 0.400
_exptl_crystal_size_mid 0.282
_exptl_crystal_size_min 0.047
_refine_diff_density_max 0.7785
_refine_diff_density_min -1.0502
_refine_diff_density_rms 0.1826
_refine_ls_d_res_high 0.8202
_refine_ls_d_res_low 17.7376
_refine_ls_goodness_of_fit_ref 1.1396
_refine_ls_hydrogen_treatment mixed
_refine_ls_matrix_type full
_refine_ls_number_constraints 75
_refine_ls_number_parameters 641
_refine_ls_number_reflns 8659
_refine_ls_number_restraints 0
_refine_ls_restrained_S_all 1.1396
_refine_ls_R_factor_all 0.0822
_refine_ls_R_factor_gt 0.0555
_refine_ls_shift/su_max 0.0007
_refine_ls_shift/su_mean 0.0000
_refine_ls_structure_factor_coef Fsqd
_refine_ls_weighting_details 'w=1/[\s^2^(Fo^2^)+(0.0433P)^2^+12.4000P] where P=(Fo^2^+2Fc^2^)/3'
_refine_ls_weighting_scheme calc
_refine_ls_wR_factor_ref 0.1591
_reflns_Friedel_coverage 0.0
_reflns_limit_h_max 21
_reflns_limit_h_min -21
_reflns_limit_k_max 20
_reflns_limit_k_min 0
_reflns_limit_l_max 19
_reflns_limit_l_min 0
_reflns_number_gt 6632
_reflns_number_total 8659
_reflns_threshold_expression I>=2u(I)
_cod_data_source_file ic4027927_si_003.cif
_cod_data_source_block kcd1055
_cod_database_code 4337682

loop_
_space_group_symop_id
_space_group_symop_operation_xyz
1 x,y,z
2 -x,y+1/2,-z+1/2
3 -x,-y,-z
4 x,-y-1/2,z-1/2

loop_
_atom_site_label
_atom_site_type_symbol
_atom_site_fract_x
_atom_site_fract_y
_atom_site_fract_z
_atom_site_U_iso_or_equiv
_atom_site_adp_type
_atom_site_occupancy
_atom_site_refinement_flags_posn
_atom_site_disorder_group
Cr1 Cr 0.25926(3) 0.47184(4) 0.11234(4) 0.02010(17) Uani 1.000000 . .
Cr2 Cr 0.14705(3) 0.45538(4) 0.28729(4) 0.01930(17) Uani 1.000000 . .
Cl2 Cl 0.27294(6) 0.50546(7) 0.67175(7) 0.0350(3) Uani 1.000000 . .
C1 C 0.2728(2) 0.5395(3) 0.3993(3) 0.0282(9) Uani 1.000000 . .
H1 H 0.2481(2) 0.5873(3) 0.3810(3) 0.0339(11) Uiso 1.000000 R .
Cl1 Cl 0.52504(6) 0.26482(6) 0.47995(7) 0.0301(3) Uani 1.000000 . .
S1 S 0.06736(7) 0.73481(7) 0.28951(8) 0.0404(3) Uani 1.000000 . .
S3 S 0.081(3) 0.302(3) -0.023(5) 0.049(7) Uani 0.161495 . 1
O1 O 0.19598(14) 0.46819(16) 0.19416(16) 0.0219(6) Uani 1.000000 . .
N4 N 0.08054(18) 0.42906(18) 0.3882(2) 0.0201(7) Uani 1.000000 . .
N6 N 0.18190(18) 0.33506(19) 0.3010(2) 0.0232(7) Uani 1.000000 . .
N9 N 0.33138(18) 0.49287(19) 0.0158(2) 0.0226(7) Uani 1.000000 . .
N2 N 0.11670(19) 0.5731(2) 0.2960(2) 0.0256(8) Uani 1.000000 . .
N10 N 0.22329(18) 0.58410(19) 0.0652(2) 0.0220(7) Uani 1.000000 . .
O9 O 0.51785(17) 0.34795(18) 0.4492(2) 0.0398(8) Uani 1.000000 . .
N5 N 0.24350(18) 0.46825(19) 0.3706(2) 0.0218(7) Uani 1.000000 . .
N3 N 0.04174(18) 0.43623(19) 0.2210(2) 0.0221(7) Uani 1.000000 . .
O4 O 0.25475(18) 0.5016(2) 0.7586(2) 0.0431(8) Uani 1.000000 . .
C25 C 0.3212(2) 0.5661(2) -0.0254(3) 0.0230(9) Uani 1.000000 . .
N1 N 0.18849(19) 0.4105(2) 0.0259(2) 0.0270(8) Uani 1.000000 . .
N8 N 0.31906(19) 0.3690(2) 0.1561(2) 0.0266(8) Uani 1.000000 . .
O3 O 0.35266(18) 0.4993(3) 0.6714(2) 0.0553(10) Uani 1.000000 . .
N7 N 0.34552(18) 0.5224(2) 0.1969(2) 0.0227(7) Uani 1.000000 . .
C26 C 0.2624(2) 0.6183(2) 0.0053(2) 0.0233(9) Uani 1.000000 . .
O6 O 0.4537(2) 0.2365(2) 0.4981(3) 0.0669(13) Uani 1.000000 . .
C24 C 0.3621(2) 0.5871(3) -0.0925(3) 0.0282(9) Uani 1.000000 . .
H24 H 0.3538(2) 0.6368(3) -0.1204(3) 0.0338(11) Uiso 1.000000 R .
C33 C -0.1059(2) 0.4507(3) 0.1461(3) 0.0311(10) Uani 1.000000 . .
H33 H -0.1553(2) 0.4571(3) 0.1208(3) 0.0374(12) Uiso 1.000000 R .
C30 C 0.1672(2) 0.6266(2) 0.0951(3) 0.0265(9) Uani 1.000000 . .
H30 H 0.1402(2) 0.6024(2) 0.1358(3) 0.0318(11) Uiso 1.000000 R .
C35 C -0.0167(2) 0.4313(2) 0.2695(3) 0.0230(9) Uani 1.000000 . .
C41 C 0.0953(2) 0.6404(2) 0.2922(3) 0.0252(9) Uani 1.000000 . .
C36 C 0.0058(2) 0.4191(2) 0.3634(3) 0.0233(9) Uani 1.000000 . .
C16 C 0.3816(2) 0.3824(3) 0.2129(3) 0.0261(9) Uani 1.000000 . .
C39 C 0.0579(3) 0.3980(3) 0.5325(3) 0.0331(10) Uani 1.000000 . .
H39 H 0.0769(3) 0.3907(3) 0.5898(3) 0.0397(12) Uiso 1.000000 R .
O2 O 0.2369(2) 0.4401(2) 0.6229(2) 0.0576(11) Uani 1.000000 . .
C32 C -0.0474(2) 0.4530(3) 0.0967(3) 0.0310(10) Uani 1.000000 . .
H32 H -0.0568(2) 0.4592(3) 0.0374(3) 0.0372(12) Uiso 1.000000 R .
C8 C 0.2377(3) 0.1790(3) 0.3337(3) 0.0342(10) Uani 1.000000 . .
H8 H 0.2562(3) 0.1267(3) 0.3447(3) 0.0410(12) Uiso 1.000000 R .
C37 C -0.0442(2) 0.3988(2) 0.4207(3) 0.0295(10) Uani 1.000000 . .
H37 H -0.0952(2) 0.3926(2) 0.4019(3) 0.0354(12) Uiso 1.000000 R .
C15 C 0.3970(2) 0.4686(3) 0.2350(3) 0.0272(9) Uani 1.000000 . .
C23 C 0.4152(3) 0.5333(3) -0.1174(3) 0.0318(10) Uani 1.000000 . .
H23 H 0.4431(3) 0.5467(3) -0.1621(3) 0.0382(12) Uiso 1.000000 R .
C27 C 0.2466(3) 0.6971(3) -0.0240(3) 0.0324(10) Uani 1.000000 . .
H27 H 0.2741(3) 0.7205(3) -0.0646(3) 0.0388(12) Uiso 1.000000 R .
C6 C 0.2449(2) 0.3231(2) 0.3569(3) 0.0244(9) Uani 1.000000 . .
C38 C -0.0179(3) 0.3877(3) 0.5063(3) 0.0324(10) Uani 1.000000 . .
H38 H -0.0509(3) 0.3735(3) 0.5458(3) 0.0389(12) Uiso 1.000000 R .
C10 C 0.1473(2) 0.2705(2) 0.2623(3) 0.0281(9) Uani 1.000000 . .
H10 H 0.1038(2) 0.2786(2) 0.2246(3) 0.0337(11) Uiso 1.000000 R .
C11 C 0.3543(2) 0.6018(3) 0.2164(3) 0.0277(9) Uani 1.000000 . .
H11 H 0.3189(2) 0.6386(3) 0.1910(3) 0.0333(11) Uiso 1.000000 R .
C5 C 0.2802(2) 0.3981(2) 0.3947(2) 0.0234(9) Uani 1.000000 . .
C21 C 0.3830(2) 0.4416(2) -0.0098(3) 0.0269(9) Uani 1.000000 . .
H21 H 0.3899(2) 0.3915(2) 0.0177(3) 0.0322(11) Uiso 1.000000 R .
C42 C 0.1388(2) 0.3703(3) -0.0046(3) 0.0291(9) Uani 1.000000 . .
C12 C 0.4136(3) 0.6314(3) 0.2726(3) 0.0355(11) Uani 1.000000 . .
H12 H 0.4178(3) 0.6867(3) 0.2851(3) 0.0426(13) Uiso 1.000000 R .
O7 O 0.5780(3) 0.2635(2) 0.5549(3) 0.0683(14) Uani 1.000000 . .
C9 C 0.1741(3) 0.1916(3) 0.2764(3) 0.0327(10) Uani 1.000000 . .
H9 H 0.1495(3) 0.1479(3) 0.2477(3) 0.0393(12) Uiso 1.000000 R .
C7 C 0.2736(2) 0.2454(3) 0.3744(3) 0.0309(10) Uani 1.000000 . .
H7 H 0.3167(2) 0.2381(3) 0.4131(3) 0.0370(12) Uiso 1.000000 R .
C31 C 0.0261(2) 0.4461(2) 0.1361(3) 0.0257(9) Uani 1.000000 . .
H31 H 0.0657(2) 0.4483(2) 0.1023(3) 0.0308(11) Uiso 1.000000 R .
C18 C 0.4048(3) 0.2393(3) 0.2256(3) 0.0419(12) Uani 1.000000 . .
H18 H 0.4328(3) 0.1956(3) 0.2498(3) 0.0502(14) Uiso 1.000000 R .
C13 C 0.4665(3) 0.5764(3) 0.3097(3) 0.0373(11) Uani 1.000000 . .
H13 H 0.5076(3) 0.5947(3) 0.3465(3) 0.0448(13) Uiso 1.000000 R .
C22 C 0.4265(2) 0.4596(3) -0.0753(3) 0.0300(10) Uani 1.000000 . .
H22 H 0.4625(2) 0.4231(3) -0.0905(3) 0.0359(12) Uiso 1.000000 R .
C29 C 0.1482(2) 0.7046(3) 0.0676(3) 0.0320(10) Uani 1.000000 . .
H29 H 0.1087(2) 0.7322(3) 0.0887(3) 0.0384(12) Uiso 1.000000 R .
C20 C 0.3010(3) 0.2917(2) 0.1337(3) 0.0300(10) Uani 1.000000 . .
H20 H 0.2589(3) 0.2823(2) 0.0943(3) 0.0360(11) Uiso 1.000000 R .
C40 C 0.1051(2) 0.4192(2) 0.4721(3) 0.0275(9) Uani 1.000000 . .
H40 H 0.1560(2) 0.4271(2) 0.4902(3) 0.0331(11) Uiso 1.000000 R .
C14 C 0.4580(2) 0.4945(3) 0.2920(3) 0.0343(10) Uani 1.000000 . .
H14 H 0.4925(2) 0.4570(3) 0.3177(3) 0.0411(13) Uiso 1.000000 R .
C34 C -0.0911(2) 0.4386(3) 0.2341(3) 0.0280(9) Uani 1.000000 . .
H34 H -0.1301(2) 0.4355(3) 0.2686(3) 0.0336(11) Uiso 1.000000 R .
C3 C 0.3762(2) 0.4738(3) 0.4808(3) 0.0309(10) Uani 1.000000 . .
H3 H 0.4207(2) 0.4758(3) 0.5179(3) 0.0371(12) Uiso 1.000000 R .
O5 O 0.2455(3) 0.5812(2) 0.6338(3) 0.0671(12) Uani 1.000000 . .
O8 O 0.5521(3) 0.2142(2) 0.4164(3) 0.0629(11) Uani 1.000000 . .
C17 C 0.4256(3) 0.3181(3) 0.2486(3) 0.0368(11) Uani 1.000000 . .
H17 H 0.4681(3) 0.3280(3) 0.2872(3) 0.0442(13) Uiso 1.000000 R .
C4 C 0.3469(2) 0.3994(3) 0.4508(3) 0.0293(10) Uani 1.000000 . .
H4 H 0.3714(2) 0.3511(3) 0.4678(3) 0.0351(11) Uiso 1.000000 R .
C2 C 0.3388(2) 0.5447(3) 0.4553(3) 0.0319(10) Uani 1.000000 . .
H2 H 0.3574(2) 0.5949(3) 0.4752(3) 0.0383(12) Uiso 1.000000 R .
C19 C 0.3428(3) 0.2257(3) 0.1671(3) 0.0393(11) Uani 1.000000 . .
H19 H 0.3291(3) 0.1730(3) 0.1501(3) 0.0472(14) Uiso 1.000000 R .
C28 C 0.1890(3) 0.7405(3) 0.0084(3) 0.0366(11) Uani 1.000000 . .
H28 H 0.1782(3) 0.7935(3) -0.0099(3) 0.0440(13) Uiso 1.000000 R .
O11 O 0.3739(4) 0.6871(4) 0.7017(4) 0.078(2) Uani 0.686990 . 1
S2 S 0.0673(6) 0.3168(7) -0.0499(13) 0.049(2) Uani 0.838505 . 2
O10 O 0.2596(6) 0.738(2) 0.7676(18) 0.083(7) Uani 0.788651 . 1
O12 O 0.2592(14) 0.770(2) 0.7912(16) 0.020(10) Uani 0.211349 . 2
H11a H 0.3496(4) 0.6433(4) 0.6902(4) 0.117(3) Uiso 0.686990 R 1
H11b H 0.3697(4) 0.7177(4) 0.6577(4) 0.117(3) Uiso 0.686990 R 1
H10a H 0.2726(6) 0.759(2) 0.8167(18) 0.124(10) Uiso 0.788651 R 1
H10b H 0.2127(6) 0.728(2) 0.7623(18) 0.124(10) Uiso 0.788651 R 1
H12a H 0.2518(14) 0.800(2) 0.8340(16) 0.030(15) Uiso 0.211349 R 2
H12b H 0.2178(14) 0.763(2) 0.7594(16) 0.030(15) Uiso 0.211349 R 2

loop_
_atom_site_aniso_label
_atom_site_aniso_U_11
_atom_site_aniso_U_22
_atom_site_aniso_U_33
_atom_site_aniso_U_12
_atom_site_aniso_U_13
_atom_site_aniso_U_23
Cr1 0.0210(3) 0.0203(3) 0.0177(3) 0.0008(2) -0.0034(2) 0.0011(2)
Cr2 0.0213(3) 0.0196(3) 0.0155(3) 0.0003(2) -0.0046(2) 0.0013(2)
Cl2 0.0313(6) 0.0368(6) 0.0356(6) 0.0042(5) -0.0020(5) 0.0031(5)
C1 0.032(2) 0.027(2) 0.024(2) -0.0034(18) -0.0011(18) -0.0013(17)
Cl1 0.0293(5) 0.0268(5) 0.0315(6) 0.0006(4) -0.0084(4) -0.0019(4)
S1 0.0497(7) 0.0252(6) 0.0459(7) 0.0125(5) 0.0039(6) 0.0017(5)
S3 0.046(10) 0.054(11) 0.045(15) -0.013(9) -0.008(11) -0.027(10)
O1 0.0219(14) 0.0257(14) 0.0170(14) 0.0006(11) -0.0025(11) 0.0027(11)
N4 0.0248(17) 0.0182(15) 0.0164(16) -0.0005(13) -0.0020(13) 0.0011(12)
N6 0.0263(17) 0.0221(16) 0.0205(17) 0.0002(14) -0.0011(14) 0.0004(13)
N9 0.0246(17) 0.0231(16) 0.0183(17) -0.0007(14) -0.0056(14) -0.0034(13)
N2 0.0299(18) 0.0253(18) 0.0202(18) 0.0012(15) -0.0033(14) 0.0017(14)
N10 0.0245(17) 0.0237(16) 0.0161(16) -0.0003(14) -0.0057(13) -0.0007(13)
O9 0.0347(17) 0.0292(16) 0.052(2) -0.0055(14) -0.0088(15) 0.0042(15)
N5 0.0232(17) 0.0233(16) 0.0176(17) -0.0010(13) -0.0031(13) 0.0013(13)
N3 0.0242(17) 0.0210(16) 0.0191(17) 0.0013(13) -0.0062(14) -0.0003(13)
O4 0.0396(19) 0.054(2) 0.0349(19) 0.0082(16) 0.0024(15) 0.0081(16)
C25 0.023(2) 0.0211(19) 0.022(2) -0.0038(16) -0.0065(16) -0.0024(16)
N1 0.0292(19) 0.0263(17) 0.0232(18) -0.0044(15) -0.0069(15) -0.0027(14)
N8 0.0298(18) 0.0254(17) 0.0244(18) 0.0043(15) 0.0026(15) 0.0036(14)
O3 0.0244(17) 0.094(3) 0.047(2) -0.0030(18) 0.0018(15) -0.017(2)
N7 0.0230(17) 0.0280(17) 0.0159(16) -0.0013(14) -0.0031(13) -0.0015(13)
C26 0.025(2) 0.025(2) 0.018(2) -0.0032(16) -0.0077(16) 0.0021(16)
O6 0.037(2) 0.040(2) 0.126(4) 0.0014(16) 0.021(2) 0.025(2)
C24 0.032(2) 0.028(2) 0.024(2) -0.0025(18) -0.0015(18) 0.0022(17)
C33 0.026(2) 0.034(2) 0.030(2) -0.0001(18) -0.0086(19) -0.0008(18)
C30 0.028(2) 0.027(2) 0.024(2) 0.0014(17) -0.0012(17) -0.0016(17)
C35 0.029(2) 0.0161(18) 0.023(2) -0.0009(16) -0.0015(17) -0.0022(15)
C41 0.026(2) 0.029(2) 0.020(2) -0.0021(17) -0.0027(16) -0.0015(17)
C36 0.030(2) 0.0148(17) 0.024(2) -0.0014(16) -0.0011(17) -0.0012(15)
C16 0.026(2) 0.033(2) 0.019(2) 0.0087(18) 0.0020(16) 0.0040(17)
C39 0.044(3) 0.034(2) 0.020(2) -0.004(2) -0.0016(19) 0.0039(18)
O2 0.053(2) 0.062(2) 0.051(2) -0.0116(19) -0.0246(19) -0.0039(19)
C32 0.034(2) 0.037(2) 0.019(2) -0.0012(19) -0.0094(18) 0.0021(18)
C8 0.046(3) 0.023(2) 0.034(3) 0.0056(19) 0.008(2) 0.0038(18)
C37 0.031(2) 0.026(2) 0.031(2) -0.0076(18) -0.0008(18) -0.0008(18)
C15 0.028(2) 0.037(2) 0.016(2) 0.0027(18) 0.0002(17) 0.0032(17)
C23 0.034(2) 0.041(2) 0.021(2) -0.006(2) 0.0055(18) -0.0035(18)
C27 0.037(2) 0.031(2) 0.028(2) -0.0027(19) 0.0018(19) 0.0100(18)
C6 0.028(2) 0.025(2) 0.020(2) 0.0013(17) 0.0018(16) 0.0045(16)
C38 0.039(3) 0.033(2) 0.026(2) -0.007(2) 0.0084(19) 0.0013(18)
C10 0.034(2) 0.028(2) 0.021(2) -0.0013(18) -0.0033(18) -0.0007(17)
C11 0.031(2) 0.029(2) 0.023(2) -0.0037(18) -0.0025(17) 0.0031(17)
C5 0.024(2) 0.028(2) 0.017(2) 0.0010(17) 0.0005(16) 0.0049(16)
C21 0.028(2) 0.024(2) 0.027(2) 0.0022(17) -0.0030(18) -0.0050(17)
C42 0.034(2) 0.029(2) 0.025(2) -0.0006(19) 0.0053(18) -0.0037(18)
C12 0.038(3) 0.036(2) 0.031(2) -0.015(2) -0.002(2) 0.0005(19)
O7 0.085(3) 0.042(2) 0.066(3) 0.014(2) -0.041(2) -0.0061(19)
C9 0.045(3) 0.023(2) 0.029(2) -0.0016(19) 0.003(2) -0.0043(18)
C7 0.033(2) 0.030(2) 0.029(2) 0.0060(19) -0.0006(18) 0.0046(18)
C31 0.029(2) 0.028(2) 0.019(2) 0.0001(17) -0.0032(17) 0.0009(16)
C18 0.056(3) 0.037(3) 0.034(3) 0.021(2) 0.010(2) 0.012(2)
C13 0.030(2) 0.056(3) 0.024(2) -0.014(2) -0.0079(19) 0.006(2)
C22 0.027(2) 0.036(2) 0.026(2) 0.0032(18) 0.0010(18) -0.0079(18)
C29 0.031(2) 0.030(2) 0.034(2) 0.0068(19) -0.0000(19) 0.0042(19)
C20 0.038(2) 0.025(2) 0.028(2) 0.0017(18) 0.0061(19) 0.0006(17)
C40 0.034(2) 0.026(2) 0.021(2) 0.0003(18) -0.0051(18) 0.0007(17)
C14 0.027(2) 0.051(3) 0.023(2) 0.004(2) -0.0045(18) 0.006(2)
C34 0.026(2) 0.033(2) 0.025(2) -0.0026(18) -0.0004(17) -0.0006(18)
C3 0.023(2) 0.045(3) 0.023(2) -0.0032(19) -0.0057(17) -0.0010(19)
O5 0.086(3) 0.048(2) 0.068(3) 0.019(2) 0.016(2) 0.027(2)
O8 0.091(3) 0.042(2) 0.060(3) 0.003(2) 0.028(2) -0.0098(19)
C17 0.036(3) 0.044(3) 0.028(2) 0.014(2) -0.001(2) 0.008(2)
C4 0.027(2) 0.035(2) 0.024(2) 0.0033(18) -0.0029(17) 0.0050(18)
C2 0.029(2) 0.035(2) 0.029(2) -0.0096(19) -0.0035(19) -0.0076(19)
C19 0.054(3) 0.028(2) 0.037(3) 0.010(2) 0.012(2) 0.004(2)
C28 0.045(3) 0.025(2) 0.040(3) 0.008(2) 0.003(2) 0.0069(19)
O11 0.110(5) 0.065(4) 0.060(4) -0.042(4) 0.013(4) -0.010(3)
S2 0.034(2) 0.056(2) 0.057(5) -0.0177(15) 0.001(2) -0.029(3)
O10 0.069(5) 0.095(14) 0.079(9) -0.021(5) -0.013(5) 0.042(11)
O12 0.026(12) 0.017(13) 0.015(12) -0.003(7) -0.005(6) -0.006(7)

loop_
_atom_type_symbol
_atom_type_scat_dispersion_real
_atom_type_scat_dispersion_imag
_atom_type_scat_Cromer_Mann_a1
_atom_type_scat_Cromer_Mann_a2
_atom_type_scat_Cromer_Mann_a3
_atom_type_scat_Cromer_Mann_a4
_atom_type_scat_Cromer_Mann_b1
_atom_type_scat_Cromer_Mann_b2
_atom_type_scat_Cromer_Mann_b3
_atom_type_scat_Cromer_Mann_b4
_atom_type_scat_Cromer_Mann_c
_atom_type_scat_source
_atom_type_scat_dispersion_source
C 0.00300 0.00200 2.31000 1.02000 1.58860 0.86500 20.84390 10.20750 0.56870 51.65120 0.215599998832 'International Tables Volume C Table 6.1.1.4 (pp. 500-502)' custom
Cl 0.14800 0.15900 11.46040 7.19640 6.25560 1.64550 0.01040 1.16620 18.51940 47.77840 -9.55739974976 'International Tables Volume C Table 6.1.1.4 (pp. 500-502)' custom
H 0.00000 0.00000 0.49300 0.32291 0.14019 0.04081 10.51090 26.12570 3.14236 57.79970 0.0030380000826 'International Tables Volume C Table 6.1.1.4 (pp. 500-502)' custom
O 0.01100 0.00600 3.04850 2.28680 1.54630 0.86700 13.27710 5.70110 0.32390 32.90890 0.250800013542 'International Tables Volume C Table 6.1.1.4 (pp. 500-502)' custom
N 0.00600 0.00300 12.21260 3.13220 2.01250 1.16630 0.00570 9.89330 28.99750 0.58260 -11.5290002823 'International Tables Volume C Table 6.1.1.4 (pp. 500-502)' custom
S 0.12500 0.12300 6.90530 5.20340 1.43790 1.58630 1.46790 22.21510 0.25360 56.17200 0.866900026798 'International Tables Volume C Table 6.1.1.4 (pp. 500-502)' custom
Cr 0.32100 0.62400 10.64060 7.35370 3.32400 1.49220 6.10380 0.39200 20.26260 98.73990 1.18320000172 'International Tables Volume C Table 6.1.1.4 (pp. 500-502)' custom

loop_
_geom_angle_atom_site_label_1
_geom_angle_atom_site_label_2
_geom_angle_atom_site_label_3
_geom_angle
N9 Cr1 O1 172.49(12)
N10 Cr1 O1 95.11(13)
N10 Cr1 N9 77.84(13)
N1 Cr1 O1 93.68(13)
N1 Cr1 N9 89.36(13)
N1 Cr1 N10 93.54(13)
N8 Cr1 O1 94.54(13)
N8 Cr1 N9 92.08(13)
N8 Cr1 N10 167.19(14)
N8 Cr1 N1 94.23(13)
N7 Cr1 O1 92.30(12)
N7 Cr1 N9 85.54(13)
N7 Cr1 N10 92.75(12)
N7 Cr1 N1 170.89(14)
N7 Cr1 N8 78.45(13)
N4 Cr2 O1 172.70(12)
N6 Cr2 O1 91.59(13)
N6 Cr2 N4 85.17(13)
N2 Cr2 O1 95.86(13)
N2 Cr2 N4 88.13(13)
N2 Cr2 N6 170.20(13)
N5 Cr2 O1 93.03(13)
N5 Cr2 N4 92.78(13)
N5 Cr2 N6 79.18(12)
N5 Cr2 N2 94.05(13)
N3 Cr2 O1 96.28(13)
N3 Cr2 N4 77.81(13)
N3 Cr2 N6 98.74(12)
N3 Cr2 N2 86.79(13)
N3 Cr2 N5 170.52(14)
O3 Cl2 O4 109.5(2)
O2 Cl2 O4 109.7(2)
O2 Cl2 O3 109.5(2)
O5 Cl2 O4 109.0(2)
O5 Cl2 O3 110.6(3)
O5 Cl2 O2 108.5(2)
N5 C1 H1 118.8(5)
C2 C1 H1 118.8(3)
C2 C1 N5 122.5(4)
O6 Cl1 O9 109.2(2)
O7 Cl1 O9 108.3(2)
O7 Cl1 O6 111.1(3)
O8 Cl1 O9 110.1(2)
O8 Cl1 O6 109.4(3)
O8 Cl1 O7 108.7(3)
Cr2 O1 Cr1 169.46(15)
C36 N4 Cr2 115.2(2)
C40 N4 Cr2 127.0(3)
C40 N4 C36 117.7(4)
C6 N6 Cr2 114.9(2)
C10 N6 Cr2 126.2(3)
C10 N6 C6 118.9(3)
C25 N9 Cr1 114.8(3)
C21 N9 Cr1 127.1(3)
C21 N9 C25 118.0(4)
C41 N2 Cr2 172.7(3)
C26 N10 Cr1 117.0(3)
C30 N10 Cr1 123.6(3)
C30 N10 C26 119.2(3)
C1 N5 Cr2 124.9(3)
C5 N5 Cr2 115.7(2)
C5 N5 C1 119.4(3)
C35 N3 Cr2 116.1(2)
C31 N3 Cr2 123.8(3)
C31 N3 C35 118.4(3)
C26 C25 N9 114.8(4)
C24 C25 N9 121.5(4)
C24 C25 C26 123.7(4)
C42 N1 Cr1 161.9(4)
C16 N8 Cr1 115.8(3)
C20 N8 Cr1 125.7(3)
C20 N8 C16 118.4(3)
C15 N7 Cr1 115.6(3)
C11 N7 Cr1 126.1(3)
C11 N7 C15 118.4(3)
C25 C26 N10 115.2(3)
C27 C26 N10 120.8(4)
C27 C26 C25 124.0(4)
H24 C24 C25 120.3(5)
C23 C24 C25 119.4(4)
C23 C24 H24 120.3(3)
C32 C33 H33 120.2(5)
C34 C33 H33 120.2(3)
C34 C33 C32 119.5(4)
H30 C30 N10 118.7(2)
C29 C30 N10 122.5(4)
C29 C30 H30 118.7(3)
C36 C35 N3 114.9(3)
C34 C35 N3 122.2(4)
C34 C35 C36 122.9(4)
N2 C41 S1 178.2(3)
C35 C36 N4 114.2(4)
C37 C36 N4 122.2(4)
C37 C36 C35 123.5(4)
C15 C16 N8 115.1(3)
C17 C16 N8 121.3(4)
C17 C16 C15 123.5(4)
C38 C39 H39 120.5(3)
C40 C39 H39 120.5(6)
C40 C39 C38 118.9(4)
H32 C32 C33 120.3(2)
C31 C32 C33 119.4(4)
C31 C32 H32 120.3(3)
C9 C8 H8 120.5(6)
C7 C8 H8 120.5(6)
C7 C8 C9 119.1(4)
H37 C37 C36 120.3(5)
C38 C37 C36 119.4(4)
C38 C37 H37 120.3(3)
C16 C15 N7 115.0(3)
C14 C15 N7 121.4(4)
C14 C15 C16 123.6(4)
H23 C23 C24 120.3(3)
C22 C23 C24 119.5(4)
C22 C23 H23 120.3(3)
H27 C27 C26 120.4(3)
C28 C27 C26 119.1(4)
C28 C27 H27 120.4(3)
C5 C6 N6 115.0(3)
C7 C6 N6 121.2(4)
C7 C6 C5 123.8(3)
C37 C38 C39 119.0(4)
H38 C38 C39 120.5(3)
H38 C38 C37 120.5(3)
H10 C10 N6 118.8(2)
C9 C10 N6 122.3(4)
C9 C10 H10 118.8(2)
H11 C11 N7 118.5(5)
C12 C11 N7 123.0(4)
C12 C11 H11 118.5(3)
C6 C5 N5 115.2(3)
C4 C5 N5 120.8(4)
C4 C5 C6 124.0(4)
H21 C21 N9 118.4(5)
C22 C21 N9 123.2(4)
C22 C21 H21 118.4(5)
H12 C12 C11 120.9(3)
C13 C12 C11 118.2(4)
C13 C12 H12 120.9(3)
C10 C9 C8 119.0(4)
H9 C9 C8 120.5(6)
H9 C9 C10 120.5(6)
C6 C7 C8 119.4(4)
H7 C7 C8 120.3(6)
H7 C7 C6 120.3(6)
C32 C31 N3 122.0(4)
H31 C31 N3 119.0(5)
H31 C31 C32 119.0(3)
C17 C18 H18 120.1(3)
C19 C18 H18 120.1(3)
C19 C18 C17 119.8(4)
H13 C13 C12 120.1(3)
C14 C13 C12 119.8(4)
C14 C13 H13 120.1(6)
C21 C22 C23 118.4(4)
H22 C22 C23 120.8(3)
H22 C22 C21 120.8(5)
H29 C29 C30 120.7(3)
C28 C29 C30 118.6(4)
C28 C29 H29 120.7(3)
H20 C20 N8 118.7(2)
C19 C20 N8 122.5(4)
C19 C20 H20 118.7(3)
C39 C40 N4 122.8(4)
H40 C40 N4 118.6(5)
H40 C40 C39 118.6(5)
C13 C14 C15 119.2(4)
H14 C14 C15 120.4(3)
H14 C14 C13 120.4(5)
C35 C34 C33 118.4(4)
H34 C34 C33 120.8(3)
H34 C34 C35 120.8(3)
C4 C3 H3 120.2(6)
C2 C3 H3 120.2(6)
C2 C3 C4 119.6(4)
C18 C17 C16 118.9(4)
H17 C17 C16 120.5(3)
H17 C17 C18 120.5(3)
C3 C4 C5 119.1(4)
H4 C4 C5 120.4(5)
H4 C4 C3 120.4(5)
C3 C2 C1 118.6(4)
H2 C2 C1 120.7(3)
H2 C2 C3 120.7(5)
C20 C19 C18 119.0(4)
H19 C19 C18 120.5(3)
H19 C19 C20 120.5(3)
C29 C28 C27 119.7(4)
H28 C28 C27 120.2(3)
H28 C28 C29 120.2(3)
H11b O11 H11a 109.5
H10b O10 H10a 109.5
H12b O12 H12a 109.5

loop_
_geom_bond_atom_site_label_1
_geom_bond_atom_site_label_2
_geom_bond_distance
Cr1 O1 1.803(3)
Cr1 N9 2.122(4)
Cr1 N10 2.061(3)
Cr1 N1 2.013(3)
Cr1 N8 2.073(3)
Cr1 N7 2.085(3)
Cr2 O1 1.795(3)
Cr2 N4 2.126(4)
Cr2 N6 2.076(3)
Cr2 N2 2.018(4)
Cr2 N5 2.049(3)
Cr2 N3 2.065(3)
Cl2 O4 1.434(4)
Cl2 O3 1.428(4)
Cl2 O2 1.428(4)
Cl2 O5 1.440(4)
C1 H1 0.9300
C1 N5 1.339(5)
C1 C2 1.389(6)
Cl1 O9 1.449(3)
Cl1 O6 1.414(4)
Cl1 O7 1.420(4)
Cl1 O8 1.423(4)
S1 C41 1.629(4)
S3 C42 1.53(3)
N4 C36 1.357(5)
N4 C40 1.345(5)
N6 C6 1.358(5)
N6 C10 1.338(5)
N9 C25 1.367(5)
N9 C21 1.343(5)
N2 C41 1.168(5)
N10 C26 1.354(5)
N10 C30 1.347(5)
N5 C5 1.358(5)
N3 C35 1.361(5)
N3 C31 1.336(5)
C25 C26 1.477(6)
C25 C24 1.389(6)
N1 C42 1.163(5)
N8 C16 1.363(5)
N8 C20 1.346(5)
N7 C15 1.362(5)
N7 C11 1.345(5)
C26 C27 1.392(6)
C24 H24 0.9300
C24 C23 1.385(6)
C33 H33 0.9300
C33 C32 1.369(7)
C33 C34 1.388(6)
C30 H30 0.9300
C30 C29 1.382(6)
C35 C36 1.492(5)
C35 C34 1.384(6)
C36 C37 1.375(6)
C16 C15 1.475(6)
C16 C17 1.394(6)
C39 H39 0.9300
C39 C38 1.379(6)
C39 C40 1.380(6)
C32 H32 0.9300
C32 C31 1.390(6)
C8 H8 0.9300
C8 C9 1.380(6)
C8 C7 1.383(6)
C37 H37 0.9300
C37 C38 1.381(6)
C15 C14 1.394(6)
C23 H23 0.9300
C23 C22 1.382(6)
C27 H27 0.9300
C27 C28 1.394(7)
C6 C5 1.476(6)
C6 C7 1.392(6)
C38 H38 0.9300
C10 H10 0.9300
C10 C9 1.390(6)
C11 H11 0.9300
C11 C12 1.385(6)
C5 C4 1.396(5)
C21 H21 0.9300
C21 C22 1.387(6)
C42 S2 1.643(10)
C12 H12 0.9300
C12 C13 1.385(7)
C9 H9 0.9300
C7 H7 0.9300
C31 H31 0.9300
C18 H18 0.9300
C18 C17 1.383(7)
C18 C19 1.371(7)
C13 H13 0.9300
C13 C14 1.379(7)
C22 H22 0.9300
C29 H29 0.9300
C29 C28 1.375(7)
C20 H20 0.9300
C20 C19 1.384(6)
C40 H40 0.9300
C14 H14 0.9300
C34 H34 0.9300
C3 H3 0.9300
C3 C4 1.391(6)
C3 C2 1.378(6)
C17 H17 0.9300
C4 H4 0.9300
C2 H2 0.9300
C19 H19 0.9300
C28 H28 0.9300
O11 H11a 0.8498
O11 H11b 0.8500
O10 H10a 0.8500
O10 H10b 0.8500
O12 H12a 0.8500
O12 H12b 0.8500
